data_9017515
loop_
_publ_author_name
'Brandao, P.'
'Rocha, J.'
'Reis, M. S.'
'dos Santos, A. M.'
'Jin, R.'

_publ_section_title
;
 Magnetic properties of KNaMSi4O10 compounds (M=Mn,Fe,Cu)
;
_journal_name_full 'Journal of Solid State Chemistry'
_journal_page_first 253
_journal_page_last 258
_journal_volume 182
_journal_year 2009
_chemical_compound_source Synthetic
_chemical_formula_sum 'Cu K Na O10 Si4'
_chemical_name_mineral Litidionite
_space_group_IT_number 2
_space_group_name_Hall '-P 1'
_space_group_name_H-M_alt 'P -1'
_symmetry_space_group_name_H-M 'P -1'
_cell_angle_alpha 105.559
_cell_angle_beta 99.534
_cell_angle_gamma 114.156
_cell_length_a 6.9704
_cell_length_b 8.0111
_cell_length_c 9.7896
_cell_formula_units_Z 2
_cell_volume 456.317
_database_code_amcsd 0019812
_exptl_crystal_density_diffrn 2.896
_cod_data_source_file inputs/fixed/downloads/17/17423.cif
_cod_data_source_block 17423
_cod_original_formula_sum 'K Na Cu Si4 O10'
_cod_database_code 9017515

loop_
_space_group_symop_operation_xyz
x,y,z
-x,-y,-z

loop_
_atom_site_aniso_label
_atom_site_aniso_U_11
_atom_site_aniso_U_22
_atom_site_aniso_U_33
_atom_site_aniso_U_12
_atom_site_aniso_U_13
_atom_site_aniso_U_23
K 0.02430 0.01210 0.01940 0.00530 0.00570 0.00260
Na 0.01600 0.02210 0.01710 0.00860 0.00610 0.00570
Cu 0.01080 0.01110 0.00730 0.00640 0.00210 0.00270
Si1 0.00950 0.00870 0.00610 0.00470 0.00180 0.00290
Si2 0.00760 0.00840 0.00880 0.00450 0.00230 0.00220
Si3 0.00870 0.00720 0.00680 0.00400 0.00260 0.00350
Si4 0.00690 0.00840 0.01030 0.00390 0.00190 0.00250
O1 0.01200 0.01700 0.01100 0.00570 0.00250 0.00010
O2 0.03400 0.01300 0.00800 0.00800 0.00410 0.00570
O3 0.01200 0.01400 0.01300 0.00410 0.00600 0.00710
O4 0.01100 0.01600 0.01300 0.00780 0.00090 -0.00060
O5 0.01500 0.00940 0.01300 0.00440 0.00450 -0.00110
O6 0.01000 0.01700 0.01060 0.00950 0.00170 0.00120
O7 0.01400 0.01030 0.01140 0.00610 0.00300 0.00800
O8 0.02200 0.01400 0.02600 0.01340 0.01500 0.00940
O9 0.01000 0.01300 0.03200 0.00220 0.00310 0.01200
O10 0.01400 0.01700 0.01800 0.01030 0.00560 0.01010

loop_
_atom_site_label
_atom_site_fract_x
_atom_site_fract_y
_atom_site_fract_z
_atom_site_U_iso_or_equiv
K 0.16520 0.79690 0.49606 0.02070
Na 0.16250 1.12870 0.90840 0.01880
Cu 0.33764 0.87111 1.08760 0.00953
Si1 0.31190 1.17380 0.35912 0.00810
Si2 0.34380 0.61710 0.77415 0.00830
Si3 0.45820 1.28780 0.71053 0.00730
Si4 0.06610 0.35430 0.22202 0.00880
O1 0.46730 0.79180 0.93220 0.01480
O2 0.35500 1.18480 0.53030 0.01950
O3 0.45500 0.66810 0.64770 0.01320
O4 0.05410 0.79820 0.94460 0.01450
O5 0.22100 0.95750 1.24680 0.01430
O6 0.08970 0.56780 0.70530 0.01280
O7 0.58250 0.88430 1.22810 0.01090
O8 -0.32760 0.59340 0.22850 0.01750
O9 0.28400 0.55280 0.24360 0.01950
O10 -0.13220 0.74820 0.66740 0.01450

loop_
_cod_related_entry_id
_cod_related_entry_database
_cod_related_entry_code
1 AMCSD 0019812
